data_7006125
loop_
_publ_author_name
'Weng, Danfeng'
'Zheng, Xiangjun'
'Li, Licun'
'Yang, Wenwen'
'Jin, Linpei'

_publ_section_title
;
 Low pH hydrothermal synthesis and properties of lanthanide-organic
 frameworks with (4(10),6(5))(4(9),6(6)) topology constructed from
 Ln-Hbptc building blocks.
;
_journal_issue 42
_journal_name_full 'Dalton transactions (Cambridge, England : 2003)'
_journal_page_first 4822
_journal_page_last 4828
_journal_paper_doi 10.1039/b709199k
_journal_year 2007
_chemical_formula_moiety 'C16 H9 Gd O9'
_chemical_formula_sum 'C16 H9 Gd O9'
_chemical_formula_weight 502.48
_chemical_name_systematic
;
?
;
_space_group_IT_number 14
_symmetry_cell_setting monoclinic
_symmetry_space_group_name_Hall '-P 2ybc'
_symmetry_space_group_name_H-M 'P 1 21/c 1'
_atom_sites_solution_hydrogens geom
_atom_sites_solution_primary direct
_atom_sites_solution_secondary difmap
_audit_creation_method SHELXL-97
_cell_angle_alpha 90.00
_cell_angle_beta 108.589(3)
_cell_angle_gamma 90.00
_cell_formula_units_Z 4
_cell_length_a 13.0362(10)
_cell_length_b 6.7037(4)
_cell_length_c 16.4150(12)
_cell_measurement_reflns_used 3721
_cell_measurement_temperature 294(2)
_cell_measurement_theta_max 27.9
_cell_measurement_theta_min 2.6
_cell_volume 1359.68(17)
_computing_cell_refinement 'CrystalClear (Rigaku/MSC Inc., 2005)'
_computing_data_collection 'CrystalClear (Rigaku/MSC Inc., 2005)'
_computing_data_reduction 'CrystalClear (Rigaku/MSC Inc., 2005)'
_computing_publication_material 'CrystalStructure 3.7.0'
_computing_structure_refinement 'SHELXL-97 (Sheldrick, 1997)'
_computing_structure_solution 'SHELXS-97 (Sheldrick, 1990)'
_diffrn_ambient_temperature 294(2)
_diffrn_detector_area_resol_mean 7.31
_diffrn_measured_fraction_theta_full 0.995
_diffrn_measured_fraction_theta_max 0.995
_diffrn_measurement_device_type 'Rigaku Saturn'
_diffrn_measurement_method \w
_diffrn_radiation_monochromator confocal
_diffrn_radiation_source 'rotating anode'
_diffrn_radiation_type MoK\a
_diffrn_radiation_wavelength 0.71073
_diffrn_reflns_av_R_equivalents 0.0350
_diffrn_reflns_av_sigmaI/netI 0.0365
_diffrn_reflns_limit_h_max 17
_diffrn_reflns_limit_h_min -16
_diffrn_reflns_limit_k_max 8
_diffrn_reflns_limit_k_min -7
_diffrn_reflns_limit_l_max 21
_diffrn_reflns_limit_l_min -20
_diffrn_reflns_number 10148
_diffrn_reflns_theta_full 27.85
_diffrn_reflns_theta_max 27.85
_diffrn_reflns_theta_min 2.61
_exptl_absorpt_coefficient_mu 4.937
_exptl_absorpt_correction_T_max 0.6935
_exptl_absorpt_correction_T_min 0.5888
_exptl_absorpt_correction_type multi-scan
_exptl_absorpt_process_details 'Jacobson, R. (1998) Private communication'
_exptl_crystal_colour colorless
_exptl_crystal_density_diffrn 2.455
_exptl_crystal_density_method 'not measured'
_exptl_crystal_description block
_exptl_crystal_F_000 964
_exptl_crystal_size_max 0.12
_exptl_crystal_size_mid 0.10
_exptl_crystal_size_min 0.08
_refine_diff_density_max 0.532
_refine_diff_density_min -1.052
_refine_diff_density_rms 0.130
_refine_ls_extinction_method none
_refine_ls_goodness_of_fit_ref 1.006
_refine_ls_hydrogen_treatment mixed
_refine_ls_matrix_type full
_refine_ls_number_parameters 248
_refine_ls_number_reflns 3220
_refine_ls_number_restraints 0
_refine_ls_restrained_S_all 1.006
_refine_ls_R_factor_all 0.0257
_refine_ls_R_factor_gt 0.0209
_refine_ls_shift/su_max 0.002
_refine_ls_shift/su_mean 0.000
_refine_ls_structure_factor_coef Fsqd
_refine_ls_weighting_details 'calc w=1/[\s^2^(Fo^2^)+(0.0255P)^2^+0.0000P] where P=(Fo^2^+2Fc^2^)/3'
_refine_ls_weighting_scheme calc
_refine_ls_wR_factor_gt 0.0463
_refine_ls_wR_factor_ref 0.0480
_reflns_number_gt 2803
_reflns_number_total 3220
_reflns_threshold_expression >2sigma(I)
_cod_data_source_file b709199k.txt
_cod_data_source_block shelxl
_cod_database_code 7006125

loop_
_symmetry_equiv_pos_as_xyz
'x, y, z'
'-x, y+1/2, -z+1/2'
'-x, -y, -z'
'x, -y-1/2, z-1/2'

loop_
_atom_site_label
_atom_site_type_symbol
_atom_site_fract_x
_atom_site_fract_y
_atom_site_fract_z
_atom_site_U_iso_or_equiv
_atom_site_adp_type
_atom_site_occupancy
_atom_site_symmetry_multiplicity
_atom_site_calc_flag
_atom_site_refinement_flags
_atom_site_disorder_assembly
_atom_site_disorder_group
Gd1 Gd 0.470641(9) 0.186416(17) 0.093514(8) 0.00947(5) Uani 1 1 d . . .
O1 O 0.37564(16) 0.2894(3) 0.18657(14) 0.0161(4) Uani 1 1 d . . .
O2 O 0.42197(14) 0.5550(3) 0.27182(12) 0.0140(4) Uani 1 1 d . . .
O3 O 0.42347(14) 0.3760(3) 0.42749(13) 0.0165(4) Uani 1 1 d . . .
O4 O 0.29407(15) 0.3746(3) 0.48712(13) 0.0172(4) Uani 1 1 d . . .
O5 O -0.25825(16) 0.1213(3) -0.19535(14) 0.0224(5) Uani 1 1 d . . .
O6 O -0.38036(14) 0.1242(3) -0.12523(13) 0.0172(4) Uani 1 1 d . . .
O7 O -0.39017(16) 0.5086(3) -0.03287(15) 0.0227(5) Uani 1 1 d . . .
O8 O -0.37196(16) 0.2760(3) 0.06663(14) 0.0189(4) Uani 1 1 d . . .
O9 O 0.56242(17) 0.4926(3) 0.17839(15) 0.0183(4) Uani 1 1 d . . .
C1 C 0.25227(19) 0.3914(4) 0.25583(17) 0.0111(5) Uani 1 1 d . . .
C2 C 0.2348(2) 0.3889(4) 0.33522(17) 0.0119(5) Uani 1 1 d . . .
C3 C 0.1278(2) 0.3758(4) 0.33565(19) 0.0176(6) Uani 1 1 d . . .
H3 H 0.1145 0.3760 0.3881 0.021 Uiso 1 1 calc R . .
C4 C 0.0412(2) 0.3626(5) 0.2606(2) 0.0189(6) Uani 1 1 d . . .
H4 H -0.0289 0.3554 0.2633 0.023 Uiso 1 1 calc R . .
C5 C 0.0579(2) 0.3600(4) 0.18105(18) 0.0139(5) Uani 1 1 d . . .
C6 C 0.1650(2) 0.3744(4) 0.18026(18) 0.0146(5) Uani 1 1 d . . .
H6 H 0.1782 0.3725 0.1278 0.017 Uiso 1 1 calc R . .
C7 C 0.35956(19) 0.4115(4) 0.23902(17) 0.0110(5) Uani 1 1 d . . .
C8 C 0.3221(2) 0.3830(4) 0.42154(18) 0.0130(5) Uani 1 1 d . . .
C9 C -0.2014(2) 0.2413(4) -0.05319(18) 0.0134(5) Uani 1 1 d . . .
C10 C -0.2246(2) 0.3278(4) 0.01664(18) 0.0120(5) Uani 1 1 d . . .
C11 C -0.1402(2) 0.3702(4) 0.09179(18) 0.0153(5) Uani 1 1 d . . .
H11 H -0.1560 0.4253 0.1384 0.018 Uiso 1 1 calc R . .
C12 C -0.0322(2) 0.3315(4) 0.09837(18) 0.0151(6) Uani 1 1 d . . .
C13 C -0.0104(2) 0.2553(5) 0.0263(2) 0.0196(6) Uani 1 1 d . . .
H13 H 0.0609 0.2342 0.0284 0.024 Uiso 1 1 calc R . .
C14 C -0.0938(2) 0.2108(4) -0.0482(2) 0.0180(6) Uani 1 1 d . . .
H14 H -0.0779 0.1600 -0.0955 0.022 Uiso 1 1 calc R . .
C15 C -0.2889(2) 0.1589(4) -0.12807(18) 0.0135(5) Uani 1 1 d . . .
C16 C -0.3388(2) 0.3750(4) 0.01536(17) 0.0119(5) Uani 1 1 d . . .
H9B H 0.558(3) 0.592(7) 0.144(3) 0.048(13) Uiso 1 1 d . . .
H9A H 0.527(3) 0.527(6) 0.209(3) 0.051(14) Uiso 1 1 d . . .
H1 H -0.319(4) 0.069(7) -0.243(4) 0.077(16) Uiso 1 1 d . . .

loop_
_atom_site_aniso_label
_atom_site_aniso_U_11
_atom_site_aniso_U_22
_atom_site_aniso_U_33
_atom_site_aniso_U_23
_atom_site_aniso_U_13
_atom_site_aniso_U_12
Gd1 0.00774(8) 0.01302(8) 0.00757(8) 0.00016(5) 0.00232(5) 0.00089(5)
O1 0.0157(10) 0.0180(10) 0.0179(11) -0.0048(7) 0.0100(8) -0.0016(7)
O2 0.0103(8) 0.0183(9) 0.0122(10) -0.0032(8) 0.0020(7) -0.0038(7)
O3 0.0092(9) 0.0226(10) 0.0154(11) 0.0020(8) 0.0007(8) 0.0007(8)
O4 0.0141(9) 0.0261(10) 0.0106(10) 0.0008(8) 0.0027(8) 0.0027(8)
O5 0.0155(10) 0.0369(12) 0.0141(11) -0.0070(9) 0.0037(8) -0.0028(9)
O6 0.0118(9) 0.0196(10) 0.0185(11) -0.0006(8) 0.0024(8) -0.0027(8)
O7 0.0185(10) 0.0179(10) 0.0263(13) 0.0047(8) -0.0004(9) 0.0053(8)
O8 0.0136(10) 0.0246(11) 0.0213(12) 0.0026(8) 0.0096(9) 0.0018(8)
O9 0.0162(10) 0.0233(11) 0.0159(11) -0.0029(8) 0.0058(9) 0.0005(8)
C1 0.0079(11) 0.0124(12) 0.0120(13) -0.0001(9) 0.0019(10) 0.0012(9)
C2 0.0092(12) 0.0148(12) 0.0112(13) -0.0010(10) 0.0023(10) -0.0005(10)
C3 0.0121(13) 0.0285(15) 0.0118(14) 0.0006(11) 0.0033(11) -0.0001(11)
C4 0.0081(12) 0.0314(15) 0.0175(16) -0.0028(12) 0.0045(11) 0.0006(11)
C5 0.0080(12) 0.0189(13) 0.0131(14) -0.0008(10) 0.0011(11) -0.0003(10)
C6 0.0120(13) 0.0202(13) 0.0115(14) -0.0002(10) 0.0037(11) -0.0020(10)
C7 0.0078(11) 0.0152(13) 0.0092(13) 0.0035(10) 0.0013(10) 0.0025(10)
C8 0.0129(12) 0.0112(12) 0.0140(14) -0.0023(10) 0.0032(11) 0.0001(10)
C9 0.0118(13) 0.0167(13) 0.0104(13) 0.0020(10) 0.0016(11) -0.0020(10)
C10 0.0107(13) 0.0133(12) 0.0122(14) 0.0022(9) 0.0037(11) -0.0017(10)
C11 0.0123(13) 0.0200(13) 0.0129(14) -0.0015(10) 0.0029(11) -0.0018(11)
C12 0.0103(13) 0.0198(14) 0.0137(15) 0.0009(10) 0.0018(11) -0.0008(10)
C13 0.0072(13) 0.0300(15) 0.0206(16) -0.0029(12) 0.0029(11) -0.0020(12)
C14 0.0139(14) 0.0284(16) 0.0126(14) -0.0041(11) 0.0057(11) -0.0002(11)
C15 0.0133(13) 0.0128(13) 0.0133(14) 0.0010(10) 0.0025(11) 0.0011(10)
C16 0.0087(12) 0.0148(12) 0.0108(13) -0.0026(10) 0.0011(10) -0.0004(10)

loop_
_atom_type_symbol
_atom_type_description
_atom_type_scat_dispersion_real
_atom_type_scat_dispersion_imag
_atom_type_scat_source
C C 0.0033 0.0016 'International Tables Vol C Tables 4.2.6.8 and 6.1.1.4'
H H 0.0000 0.0000 'International Tables Vol C Tables 4.2.6.8 and 6.1.1.4'
O O 0.0106 0.0060 'International Tables Vol C Tables 4.2.6.8 and 6.1.1.4'
Gd Gd -0.1653 3.9035 'International Tables Vol C Tables 4.2.6.8 and 6.1.1.4'

loop_
_geom_angle_atom_site_label_1
_geom_angle_atom_site_label_2
_geom_angle_atom_site_label_3
_geom_angle
_geom_angle_site_symmetry_1
_geom_angle_site_symmetry_3
_geom_angle_publ_flag
O8 Gd1 O1 136.87(7) 1_655 . ?
O8 Gd1 O7 89.81(7) 1_655 3_565 ?
O1 Gd1 O7 76.43(8) . 3_565 ?
O8 Gd1 O2 88.76(7) 1_655 2_645 ?
O1 Gd1 O2 77.36(7) . 2_645 ?
O7 Gd1 O2 139.62(7) 3_565 2_645 ?
O8 Gd1 O4 126.81(7) 1_655 4_565 ?
O1 Gd1 O4 86.69(7) . 4_565 ?
O7 Gd1 O4 69.71(7) 3_565 4_565 ?
O2 Gd1 O4 138.17(6) 2_645 4_565 ?
O8 Gd1 O6 138.91(7) 1_655 3 ?
O1 Gd1 O6 74.47(7) . 3 ?
O7 Gd1 O6 128.70(6) 3_565 3 ?
O2 Gd1 O6 71.21(6) 2_645 3 ?
O4 Gd1 O6 67.31(6) 4_565 3 ?
O8 Gd1 O9 66.76(7) 1_655 . ?
O1 Gd1 O9 70.27(7) . . ?
O7 Gd1 O9 66.62(7) 3_565 . ?
O2 Gd1 O9 75.87(7) 2_645 . ?
O4 Gd1 O9 134.12(7) 4_565 . ?
O6 Gd1 O9 135.89(7) 3 . ?
O8 Gd1 O3 68.83(7) 1_655 2_645 ?
O1 Gd1 O3 137.49(7) . 2_645 ?
O7 Gd1 O3 145.54(8) 3_565 2_645 ?
O2 Gd1 O3 69.13(6) 2_645 2_645 ?
O4 Gd1 O3 101.07(6) 4_565 2_645 ?
O6 Gd1 O3 70.55(7) 3 2_645 ?
O9 Gd1 O3 122.92(6) . 2_645 ?
O8 Gd1 O3 76.82(7) 1_655 4_565 ?
O1 Gd1 O3 136.15(6) . 4_565 ?
O7 Gd1 O3 77.03(7) 3_565 4_565 ?
O2 Gd1 O3 141.16(6) 2_645 4_565 ?
O4 Gd1 O3 51.38(6) 4_565 4_565 ?
O6 Gd1 O3 96.44(6) 3 4_565 ?
O9 Gd1 O3 127.40(7) . 4_565 ?
O3 Gd1 O3 72.04(7) 2_645 4_565 ?
O8 Gd1 C8 102.30(8) 1_655 4_565 ?
O1 Gd1 C8 110.59(7) . 4_565 ?
O7 Gd1 C8 70.20(7) 3_565 4_565 ?
O2 Gd1 C8 148.91(7) 2_645 4_565 ?
O4 Gd1 C8 25.01(7) 4_565 4_565 ?
O6 Gd1 C8 81.86(7) 3 4_565 ?
O9 Gd1 C8 135.21(7) . 4_565 ?
O3 Gd1 C8 87.71(7) 2_645 4_565 ?
O3 Gd1 C8 26.43(7) 4_565 4_565 ?
C7 O1 Gd1 151.00(18) . . ?
C7 O2 Gd1 141.86(17) . 2_655 ?
C8 O3 Gd1 122.48(16) . 2_655 ?
C8 O3 Gd1 88.85(16) . 4_566 ?
Gd1 O3 Gd1 107.97(7) 2_655 4_566 ?
C8 O4 Gd1 99.00(16) . 4_566 ?
C15 O5 H1 111(3) . . ?
C15 O6 Gd1 133.19(17) . 3 ?
C16 O7 Gd1 165.5(2) . 3_565 ?
C16 O8 Gd1 141.59(18) . 1_455 ?
Gd1 O9 H9B 110(3) . . ?
Gd1 O9 H9A 108(3) . . ?
H9B O9 H9A 104(4) . . ?
C2 C1 C6 120.0(2) . . ?
C2 C1 C7 127.4(2) . . ?
C6 C1 C7 112.6(2) . . ?
C1 C2 C3 117.8(2) . . ?
C1 C2 C8 125.4(2) . . ?
C3 C2 C8 116.6(2) . . ?
C4 C3 C2 122.1(3) . . ?
C4 C3 H3 119.0 . . ?
C2 C3 H3 119.0 . . ?
C3 C4 C5 120.6(3) . . ?
C3 C4 H4 119.7 . . ?
C5 C4 H4 119.7 . . ?
C4 C5 C6 117.5(2) . . ?
C4 C5 C12 122.7(2) . . ?
C6 C5 C12 119.7(3) . . ?
C1 C6 C5 121.9(3) . . ?
C1 C6 H6 119.0 . . ?
C5 C6 H6 119.0 . . ?
O1 C7 O2 124.3(2) . . ?
O1 C7 C1 115.7(2) . . ?
O2 C7 C1 119.8(2) . . ?
O4 C8 O3 120.5(2) . . ?
O4 C8 C2 118.1(2) . . ?
O3 C8 C2 121.2(2) . . ?
O4 C8 Gd1 56.00(14) . 4_566 ?
O3 C8 Gd1 64.73(14) . 4_566 ?
C2 C8 Gd1 170.29(18) . 4_566 ?
C14 C9 C10 119.2(3) . . ?
C14 C9 C15 119.1(3) . . ?
C10 C9 C15 121.3(2) . . ?
C11 C10 C9 119.5(2) . . ?
C11 C10 C16 117.6(2) . . ?
C9 C10 C16 122.9(2) . . ?
C10 C11 C12 121.3(3) . . ?
C10 C11 H11 119.3 . . ?
C12 C11 H11 119.3 . . ?
C13 C12 C11 118.2(2) . . ?
C13 C12 C5 120.1(2) . . ?
C11 C12 C5 121.6(3) . . ?
C14 C13 C12 120.8(3) . . ?
C14 C13 H13 119.6 . . ?
C12 C13 H13 119.6 . . ?
C13 C14 C9 120.8(3) . . ?
C13 C14 H14 119.6 . . ?
C9 C14 H14 119.6 . . ?
O6 C15 O5 123.7(3) . . ?
O6 C15 C9 122.4(3) . . ?
O5 C15 C9 113.9(2) . . ?
O7 C16 O8 125.5(3) . . ?
O7 C16 C10 119.2(2) . . ?
O8 C16 C10 115.3(2) . . ?

loop_
_geom_bond_atom_site_label_1
_geom_bond_atom_site_label_2
_geom_bond_distance
_geom_bond_site_symmetry_2
_geom_bond_publ_flag
Gd1 O8 2.311(2) 1_655 ?
Gd1 O1 2.356(2) . ?
Gd1 O7 2.3676(18) 3_565 ?
Gd1 O2 2.3768(18) 2_645 ?
Gd1 O4 2.4399(19) 4_565 ?
Gd1 O6 2.526(2) 3 ?
Gd1 O9 2.554(2) . ?
Gd1 O3 2.5805(19) 2_645 ?
Gd1 O3 2.629(2) 4_565 ?
Gd1 C8 2.907(3) 4_565 ?
O1 C7 1.253(3) . ?
O2 C7 1.264(3) . ?
O2 Gd1 2.3767(18) 2_655 ?
O3 C8 1.294(3) . ?
O3 Gd1 2.5805(19) 2_655 ?
O3 Gd1 2.629(2) 4_566 ?
O4 C8 1.244(3) . ?
O4 Gd1 2.4398(19) 4_566 ?
O5 C15 1.313(4) . ?
O5 H1 0.98(5) . ?
O6 C15 1.230(3) . ?
O6 Gd1 2.527(2) 3 ?
O7 C16 1.240(3) . ?
O7 Gd1 2.3676(18) 3_565 ?
O8 C16 1.252(3) . ?
O8 Gd1 2.312(2) 1_455 ?
O9 H9B 0.86(5) . ?
O9 H9A 0.81(5) . ?
C1 C2 1.393(4) . ?
C1 C6 1.395(4) . ?
C1 C7 1.515(3) . ?
C2 C3 1.400(4) . ?
C2 C8 1.509(4) . ?
C3 C4 1.384(4) . ?
C3 H3 0.9300 . ?
C4 C5 1.390(4) . ?
C4 H4 0.9300 . ?
C5 C6 1.403(4) . ?
C5 C12 1.497(4) . ?
C6 H6 0.9300 . ?
C8 Gd1 2.907(3) 4_566 ?
C9 C14 1.393(4) . ?
C9 C10 1.401(4) . ?
C9 C15 1.491(4) . ?
C10 C11 1.396(4) . ?
C10 C16 1.516(4) . ?
C11 C12 1.402(4) . ?
C11 H11 0.9300 . ?
C12 C13 1.399(4) . ?
C13 C14 1.385(4) . ?
C13 H13 0.9300 . ?
C14 H14 0.9300 . ?

loop_
_geom_hbond_atom_site_label_D
_geom_hbond_atom_site_label_H
_geom_hbond_atom_site_label_A
_geom_hbond_distance_DH
_geom_hbond_distance_HA
_geom_hbond_distance_DA
_geom_hbond_angle_DHA
_geom_hbond_site_symmetry_A
O9 H9B O3 0.86(5) 2.29(5) 3.140(3) 169(4) 2_655
O9 H9A O2 0.81(5) 1.97(5) 2.770(3) 167(4) .
O5 H1 O9 0.98(5) 1.72(5) 2.693(3) 171(4) 4_465

loop_
_geom_torsion_atom_site_label_1
_geom_torsion_atom_site_label_2
_geom_torsion_atom_site_label_3
_geom_torsion_atom_site_label_4
_geom_torsion
_geom_torsion_site_symmetry_1
_geom_torsion_site_symmetry_2
_geom_torsion_site_symmetry_3
_geom_torsion_site_symmetry_4
_geom_torsion_publ_flag
O8 Gd1 O1 C7 12.4(4) 1_655 . . . ?
O7 Gd1 O1 C7 -62.3(4) 3_565 . . . ?
O2 Gd1 O1 C7 86.7(4) 2_645 . . . ?
O4 Gd1 O1 C7 -132.3(4) 4_565 . . . ?
O6 Gd1 O1 C7 160.4(4) 3 . . . ?
O9 Gd1 O1 C7 7.3(4) . . . . ?
O3 Gd1 O1 C7 124.9(4) 2_645 . . . ?
O3 Gd1 O1 C7 -116.6(4) 4_565 . . . ?
C8 Gd1 O1 C7 -124.8(4) 4_565 . . . ?
C6 C1 C2 C3 -2.1(4) . . . . ?
C7 C1 C2 C3 177.8(2) . . . . ?
C6 C1 C2 C8 172.8(2) . . . . ?
C7 C1 C2 C8 -7.3(4) . . . . ?
C1 C2 C3 C4 0.9(4) . . . . ?
C8 C2 C3 C4 -174.4(3) . . . . ?
C2 C3 C4 C5 0.6(5) . . . . ?
C3 C4 C5 C6 -1.0(4) . . . . ?
C3 C4 C5 C12 175.6(3) . . . . ?
C2 C1 C6 C5 1.8(4) . . . . ?
C7 C1 C6 C5 -178.1(2) . . . . ?
C4 C5 C6 C1 -0.2(4) . . . . ?
C12 C5 C6 C1 -176.9(2) . . . . ?
Gd1 O1 C7 O2 -10.4(5) . . . . ?
Gd1 O1 C7 C1 163.8(3) . . . . ?
Gd1 O2 C7 O1 -120.6(3) 2_655 . . . ?
Gd1 O2 C7 C1 65.5(3) 2_655 . . . ?
C2 C1 C7 O1 132.7(3) . . . . ?
C6 C1 C7 O1 -47.5(3) . . . . ?
C2 C1 C7 O2 -52.9(4) . . . . ?
C6 C1 C7 O2 127.0(3) . . . . ?
Gd1 O4 C8 O3 -5.4(3) 4_566 . . . ?
Gd1 O4 C8 C2 170.95(19) 4_566 . . . ?
Gd1 O3 C8 O4 -105.7(3) 2_655 . . . ?
Gd1 O3 C8 O4 4.9(3) 4_566 . . . ?
Gd1 O3 C8 C2 78.1(3) 2_655 . . . ?
Gd1 O3 C8 C2 -171.3(2) 4_566 . . . ?
Gd1 O3 C8 Gd1 -110.67(16) 2_655 . . 4_566 ?
C1 C2 C8 O4 -177.6(3) . . . . ?
C3 C2 C8 O4 -2.6(4) . . . . ?
C1 C2 C8 O3 -1.3(4) . . . . ?
C3 C2 C8 O3 173.7(3) . . . . ?
C14 C9 C10 C11 -4.0(4) . . . . ?
C15 C9 C10 C11 168.5(2) . . . . ?
C14 C9 C10 C16 177.1(3) . . . . ?
C15 C9 C10 C16 -10.4(4) . . . . ?
C9 C10 C11 C12 1.2(4) . . . . ?
C16 C10 C11 C12 -179.9(2) . . . . ?
C10 C11 C12 C13 2.2(4) . . . . ?
C10 C11 C12 C5 -174.6(3) . . . . ?
C4 C5 C12 C13 -155.6(3) . . . . ?
C6 C5 C12 C13 21.0(4) . . . . ?
C4 C5 C12 C11 21.2(4) . . . . ?
C6 C5 C12 C11 -162.3(3) . . . . ?
C11 C12 C13 C14 -2.9(4) . . . . ?
C5 C12 C13 C14 174.0(3) . . . . ?
C12 C13 C14 C9 0.1(5) . . . . ?
C10 C9 C14 C13 3.4(4) . . . . ?
C15 C9 C14 C13 -169.3(3) . . . . ?
Gd1 O6 C15 O5 82.7(3) 3 . . . ?
Gd1 O6 C15 C9 -95.0(3) 3 . . . ?
C14 C9 C15 O6 157.0(3) . . . . ?
C10 C9 C15 O6 -15.5(4) . . . . ?
C14 C9 C15 O5 -20.9(4) . . . . ?
C10 C9 C15 O5 166.6(2) . . . . ?
Gd1 O7 C16 O8 83.5(8) 3_565 . . . ?
Gd1 O7 C16 C10 -94.2(8) 3_565 . . . ?
Gd1 O8 C16 O7 19.7(5) 1_455 . . . ?
Gd1 O8 C16 C10 -162.5(2) 1_455 . . . ?
C11 C10 C16 O7 113.1(3) . . . . ?
C9 C10 C16 O7 -68.0(4) . . . . ?
C11 C10 C16 O8 -64.8(3) . . . . ?
C9 C10 C16 O8 114.0(3) . . . . ?
